data_7022145
loop_
_publ_author_name
'Bowmaker, Graham A.'
'Di Nicola, Corrado'
Effendy,
'Hanna, John V.'
'Healy, Peter C.'
'King, Scott P.'
'Marchetti, Fabio'
'Pettinari, Claudio'
'Robinson, Ward T.'
'Skelton, Brian W.'
'Sobolev, Alexandre N.'
'T\(ab\(acaru, Aurel'
'White, Allan H.'

_publ_section_title
;
 Oligo-nuclear silver thiocyanate complexes with monodentate tertiary
 phosphine ligands, including novel 'cubane' and 'step' tetramer forms of
 AgSCN&#x2009;:&#x2009;PR3 (1:1)4.
;
_journal_issue 1
_journal_name_full 'Dalton transactions (Cambridge, England : 2003)'
_journal_page_first 277
_journal_page_last 291
_journal_paper_doi 10.1039/c2dt31853a
_journal_volume 42
_journal_year 2013
_chemical_formula_moiety 'C44 H42 Ag2 N2 P2 S2'
_chemical_formula_sum 'C44 H42 Ag2 N2 P2 S2'
_chemical_formula_weight 940.60
_chemical_name_systematic
;
?
;
_space_group_IT_number 2
_symmetry_cell_setting triclinic
_symmetry_Int_Tables_number 2
_symmetry_space_group_name_Hall '-P 1'
_symmetry_space_group_name_H-M 'P -1'
_atom_sites_solution_hydrogens geom
_atom_sites_solution_primary direct
_atom_sites_solution_secondary difmap
_audit_creation_method SHELXL-97
_cell_angle_alpha 111.52(8)
_cell_angle_beta 98.98(8)
_cell_angle_gamma 115.77(7)
_cell_formula_units_Z 1
_cell_length_a 11.370(11)
_cell_length_b 11.025(8)
_cell_length_c 10.300(11)
_cell_measurement_reflns_used 12
_cell_measurement_temperature 300(2)
_cell_measurement_theta_max 16
_cell_measurement_theta_min 14
_cell_volume 1002(2)
_computing_cell_refinement 'Enraf-Nonius CAD4 control software'
_computing_data_collection 'Enraf-Nonius CAD4 control software'
_computing_data_reduction 'XTAL: ABSCOR, ADDREF, SORTRF'
_computing_molecular_graphics XTAL
_computing_publication_material 'Bruker SHELXTL, v. 5.1'
_computing_structure_refinement 'Bruker SHELXTL, v. 5.1'
_computing_structure_solution 'Bruker SHELXTL, v. 5.1'
_diffrn_ambient_temperature 300(2)
_diffrn_measured_fraction_theta_full 0.987
_diffrn_measured_fraction_theta_max 0.959
_diffrn_measurement_device 'Enraf-Nonius CAD-4'
_diffrn_measurement_method \w--2\q
_diffrn_radiation_monochromator graphite
_diffrn_radiation_source 'normal-focus sealed tube'
_diffrn_radiation_type MoK\a
_diffrn_radiation_wavelength 0.71073
_diffrn_reflns_av_R_equivalents 0.0000
_diffrn_reflns_av_sigmaI/netI 0.0366
_diffrn_reflns_limit_h_max 13
_diffrn_reflns_limit_h_min -13
_diffrn_reflns_limit_k_max 12
_diffrn_reflns_limit_k_min -13
_diffrn_reflns_limit_l_max 10
_diffrn_reflns_limit_l_min 0
_diffrn_reflns_number 3388
_diffrn_reflns_theta_full 23.00
_diffrn_reflns_theta_max 25.00
_diffrn_reflns_theta_min 2.15
_exptl_absorpt_coefficient_mu 1.195
_exptl_absorpt_correction_T_max 1.00
_exptl_absorpt_correction_T_min 0.86
_exptl_absorpt_correction_type gaussian
_exptl_absorpt_process_details 'XTAL: ABSCOR'
_exptl_crystal_colour colorless
_exptl_crystal_density_diffrn 1.559
_exptl_crystal_density_method 'not measured'
_exptl_crystal_description prism
_exptl_crystal_F_000 476
_exptl_crystal_size_max 0.30
_exptl_crystal_size_mid 0.28
_exptl_crystal_size_min 0.16
_refine_diff_density_max 0.421
_refine_diff_density_min -0.344
_refine_diff_density_rms 0.058
_refine_ls_extinction_method none
_refine_ls_goodness_of_fit_ref 1.002
_refine_ls_hydrogen_treatment constr
_refine_ls_matrix_type full
_refine_ls_number_parameters 235
_refine_ls_number_reflns 3388
_refine_ls_number_restraints 0
_refine_ls_restrained_S_all 1.002
_refine_ls_R_factor_all 0.0365
_refine_ls_R_factor_gt 0.0287
_refine_ls_shift/su_max 0.001
_refine_ls_shift/su_mean 0.000
_refine_ls_structure_factor_coef Fsqd
_refine_ls_weighting_details 'calc w=1/[\s^2^(Fo^2^)+(0.0300P)^2^+0.7000P] where P=(Fo^2^+2Fc^2^)/3'
_refine_ls_weighting_scheme calc
_refine_ls_wR_factor_gt 0.0692
_refine_ls_wR_factor_ref 0.0750
_reflns_number_gt 2818
_reflns_number_total 3388
_reflns_threshold_expression >2sigma(I)
_cod_data_source_file c2dt31853a.txt
_cod_data_source_block cmpnd04
_cod_original_cell_volume 1002.0(16)
_cod_database_code 7022145

loop_
_symmetry_equiv_pos_as_xyz
'x, y, z'
'-x, -y, -z'

loop_
_atom_site_label
_atom_site_type_symbol
_atom_site_fract_x
_atom_site_fract_y
_atom_site_fract_z
_atom_site_U_iso_or_equiv
_atom_site_adp_type
_atom_site_occupancy
_atom_site_symmetry_multiplicity
_atom_site_calc_flag
_atom_site_refinement_flags
Ag Ag 0.06495(3) 0.39904(3) 0.74956(3) 0.04870(11) Uani 1 1 d .
S S -0.16719(11) 0.21634(12) 0.73131(12) 0.0683(3) Uani 1 1 d .
C C -0.1610(3) 0.3214(4) 0.8983(4) 0.0452(8) Uani 1 1 d .
N N -0.1602(3) 0.3901(4) 1.0137(4) 0.0601(8) Uani 1 1 d .
P P 0.23273(8) 0.41783(9) 0.62709(9) 0.03356(18) Uani 1 1 d .
C11 C 0.1674(3) 0.3483(3) 0.4243(3) 0.0348(7) Uani 1 1 d .
C12 C 0.0565(3) 0.1958(4) 0.3251(4) 0.0443(8) Uani 1 1 d .
C121 C -0.0074(4) 0.0804(4) 0.3778(5) 0.0640(11) Uani 1 1 d .
H12A H -0.0817 -0.0171 0.2933 0.096 Uiso 1 1 calc R
H12B H -0.0449 0.1166 0.4498 0.096 Uiso 1 1 calc R
H12C H 0.0638 0.0681 0.4240 0.096 Uiso 1 1 calc R
C13 C 0.0053(4) 0.1495(5) 0.1731(4) 0.0573(10) Uani 1 1 d .
H13 H -0.0675 0.0479 0.1061 0.069 Uiso 1 1 calc R
C14 C 0.0599(5) 0.2508(6) 0.1188(4) 0.0638(11) Uani 1 1 d .
H14 H 0.0230 0.2176 0.0165 0.077 Uiso 1 1 calc R
C15 C 0.1680(5) 0.3995(5) 0.2155(4) 0.0608(10) Uani 1 1 d .
H15 H 0.2049 0.4680 0.1793 0.073 Uiso 1 1 calc R
C16 C 0.2227(4) 0.4482(4) 0.3671(4) 0.0450(8) Uani 1 1 d .
H16 H 0.2976 0.5493 0.4321 0.054 Uiso 1 1 calc R
C21 C 0.3770(3) 0.6194(3) 0.7115(3) 0.0356(7) Uani 1 1 d .
C22 C 0.3480(4) 0.7363(4) 0.7337(4) 0.0449(8) Uani 1 1 d .
C221 C 0.2011(5) 0.7017(5) 0.6762(5) 0.0688(12) Uani 1 1 d .
H22A H 0.2044 0.7966 0.7030 0.103 Uiso 1 1 calc R
H22B H 0.1450 0.6481 0.7202 0.103 Uiso 1 1 calc R
H22C H 0.1599 0.6384 0.5685 0.103 Uiso 1 1 calc R
C23 C 0.4611(5) 0.8873(4) 0.8089(4) 0.0607(10) Uani 1 1 d .
H23 H 0.4438 0.9657 0.8258 0.073 Uiso 1 1 calc R
C24 C 0.5992(5) 0.9264(4) 0.8600(4) 0.0646(11) Uani 1 1 d .
H24 H 0.6729 1.0294 0.9106 0.078 Uiso 1 1 calc R
C25 C 0.6265(4) 0.8115(4) 0.8353(4) 0.0543(9) Uani 1 1 d .
H25 H 0.7189 0.8361 0.8683 0.065 Uiso 1 1 calc R
C26 C 0.5161(3) 0.6600(4) 0.7616(3) 0.0412(7) Uani 1 1 d .
H26 H 0.5351 0.5827 0.7449 0.049 Uiso 1 1 calc R
C31 C 0.3227(3) 0.3186(3) 0.6487(3) 0.0352(7) Uani 1 1 d .
C32 C 0.3514(3) 0.3054(4) 0.7782(4) 0.0408(7) Uani 1 1 d .
C321 C 0.3085(4) 0.3671(5) 0.9053(4) 0.0568(9) Uani 1 1 d .
H32A H 0.2602 0.4139 0.8818 0.085 Uiso 1 1 calc R
H32B H 0.3908 0.4428 0.9960 0.085 Uiso 1 1 calc R
H32C H 0.2468 0.2841 0.9194 0.085 Uiso 1 1 calc R
C33 C 0.4232(4) 0.2321(4) 0.7880(4) 0.0529(9) Uani 1 1 d .
H33 H 0.4426 0.2222 0.8733 0.063 Uiso 1 1 calc R
C34 C 0.4664(4) 0.1740(4) 0.6766(4) 0.0554(9) Uani 1 1 d .
H34 H 0.5151 0.1267 0.6873 0.066 Uiso 1 1 calc R
C35 C 0.4369(4) 0.1864(4) 0.5481(4) 0.0535(9) Uani 1 1 d .
H35 H 0.4647 0.1462 0.4713 0.064 Uiso 1 1 calc R
C36 C 0.3667(4) 0.2581(4) 0.5347(4) 0.0446(8) Uani 1 1 d .
H36 H 0.3479 0.2669 0.4486 0.054 Uiso 1 1 calc R

loop_
_atom_site_aniso_label
_atom_site_aniso_U_11
_atom_site_aniso_U_22
_atom_site_aniso_U_33
_atom_site_aniso_U_23
_atom_site_aniso_U_13
_atom_site_aniso_U_12
Ag 0.04634(16) 0.06632(19) 0.04834(18) 0.03296(14) 0.03023(13) 0.03329(14)
S 0.0537(6) 0.0552(6) 0.0596(6) 0.0093(5) 0.0306(5) 0.0140(5)
C 0.0333(17) 0.0428(18) 0.055(2) 0.0243(17) 0.0189(15) 0.0162(15)
N 0.0577(19) 0.061(2) 0.056(2) 0.0248(17) 0.0315(16) 0.0275(16)
P 0.0340(4) 0.0391(4) 0.0308(4) 0.0185(3) 0.0147(3) 0.0201(3)
C11 0.0359(16) 0.0432(17) 0.0290(15) 0.0165(13) 0.0129(13) 0.0246(14)
C12 0.0376(17) 0.0487(19) 0.0389(18) 0.0142(15) 0.0108(14) 0.0246(15)
C121 0.056(2) 0.043(2) 0.060(2) 0.0170(18) 0.0154(19) 0.0109(18)
C13 0.050(2) 0.067(2) 0.039(2) 0.0104(18) 0.0078(16) 0.0347(19)
C14 0.078(3) 0.101(3) 0.034(2) 0.030(2) 0.020(2) 0.067(3)
C15 0.086(3) 0.086(3) 0.051(2) 0.045(2) 0.039(2) 0.064(3)
C16 0.057(2) 0.053(2) 0.0412(19) 0.0286(16) 0.0244(16) 0.0351(17)
C21 0.0410(17) 0.0379(16) 0.0270(15) 0.0158(13) 0.0139(13) 0.0201(14)
C22 0.064(2) 0.0462(19) 0.0414(19) 0.0240(15) 0.0305(17) 0.0362(18)
C221 0.083(3) 0.083(3) 0.088(3) 0.052(3) 0.048(3) 0.067(3)
C23 0.095(3) 0.045(2) 0.053(2) 0.0255(18) 0.039(2) 0.041(2)
C24 0.075(3) 0.042(2) 0.048(2) 0.0175(17) 0.022(2) 0.012(2)
C25 0.044(2) 0.052(2) 0.044(2) 0.0196(17) 0.0129(16) 0.0132(17)
C26 0.0433(18) 0.0423(17) 0.0347(17) 0.0180(14) 0.0155(14) 0.0208(15)
C31 0.0326(15) 0.0356(16) 0.0344(17) 0.0181(13) 0.0118(13) 0.0155(13)
C32 0.0455(18) 0.0411(17) 0.0362(18) 0.0208(14) 0.0159(14) 0.0217(15)
C321 0.071(2) 0.077(3) 0.041(2) 0.0336(19) 0.0246(18) 0.048(2)
C33 0.060(2) 0.057(2) 0.056(2) 0.0349(19) 0.0204(18) 0.0373(19)
C34 0.059(2) 0.057(2) 0.067(2) 0.035(2) 0.0243(19) 0.0388(19)
C35 0.059(2) 0.057(2) 0.058(2) 0.0272(18) 0.0311(18) 0.0383(19)
C36 0.0508(19) 0.053(2) 0.0390(18) 0.0241(16) 0.0201(15) 0.0325(17)

loop_
_atom_type_symbol
_atom_type_description
_atom_type_scat_dispersion_real
_atom_type_scat_dispersion_imag
_atom_type_scat_source
C C 0.0033 0.0016 'International Tables Vol C Tables 4.2.6.8 and 6.1.1.4'
H H 0.0000 0.0000 'International Tables Vol C Tables 4.2.6.8 and 6.1.1.4'
N N 0.0061 0.0033 'International Tables Vol C Tables 4.2.6.8 and 6.1.1.4'
P P 0.1023 0.0942 'International Tables Vol C Tables 4.2.6.8 and 6.1.1.4'
S S 0.1246 0.1234 'International Tables Vol C Tables 4.2.6.8 and 6.1.1.4'
Ag Ag -0.8971 1.1015 'International Tables Vol C Tables 4.2.6.8 and 6.1.1.4'

loop_
_geom_angle_atom_site_label_1
_geom_angle_atom_site_label_2
_geom_angle_atom_site_label_3
_geom_angle
_geom_angle_site_symmetry_1
_geom_angle_site_symmetry_3
N Ag P 112.84(13) 2_567 .
N Ag S 104.15(15) 2_567 .
P Ag S 142.15(8) . .
C S Ag 98.65(18) . .
N C S 177.8(3) . .
C N Ag 155.1(3) . 2_567
C11 P C21 105.42(19) . .
C11 P C31 104.02(15) . .
C21 P C31 103.71(16) . .
C11 P Ag 117.42(14) . .
C21 P Ag 110.13(13) . .
C31 P Ag 114.87(12) . .
C16 C11 C12 119.0(3) . .
C16 C11 P 120.6(3) . .
C12 C11 P 120.3(3) . .
C13 C12 C11 118.6(4) . .
C13 C12 C121 119.2(3) . .
C11 C12 C121 122.2(3) . .
C12 C121 H12A 109.5 . .
C12 C121 H12B 109.5 . .
H12A C121 H12B 109.5 . .
C12 C121 H12C 109.5 . .
H12A C121 H12C 109.5 . .
H12B C121 H12C 109.5 . .
C14 C13 C12 121.6(4) . .
C14 C13 H13 119.2 . .
C12 C13 H13 119.2 . .
C15 C14 C13 119.8(4) . .
C15 C14 H14 120.1 . .
C13 C14 H14 120.1 . .
C14 C15 C16 119.9(4) . .
C14 C15 H15 120.0 . .
C16 C15 H15 120.0 . .
C15 C16 C11 121.1(4) . .
C15 C16 H16 119.5 . .
C11 C16 H16 119.5 . .
C26 C21 C22 119.3(3) . .
C26 C21 P 120.2(3) . .
C22 C21 P 120.4(3) . .
C23 C22 C21 117.6(3) . .
C23 C22 C221 119.7(3) . .
C21 C22 C221 122.6(3) . .
C22 C221 H22A 109.5 . .
C22 C221 H22B 109.5 . .
H22A C221 H22B 109.5 . .
C22 C221 H22C 109.5 . .
H22A C221 H22C 109.5 . .
H22B C221 H22C 109.5 . .
C22 C23 C24 122.5(4) . .
C22 C23 H23 118.7 . .
C24 C23 H23 118.7 . .
C25 C24 C23 119.4(4) . .
C25 C24 H24 120.3 . .
C23 C24 H24 120.3 . .
C26 C25 C24 119.5(4) . .
C26 C25 H25 120.3 . .
C24 C25 H25 120.3 . .
C25 C26 C21 121.6(3) . .
C25 C26 H26 119.2 . .
C21 C26 H26 119.2 . .
C32 C31 C36 119.2(3) . .
C32 C31 P 121.3(2) . .
C36 C31 P 119.5(2) . .
C33 C32 C31 117.9(3) . .
C33 C32 C321 119.5(3) . .
C31 C32 C321 122.6(3) . .
C32 C321 H32A 109.5 . .
C32 C321 H32B 109.5 . .
H32A C321 H32B 109.5 . .
C32 C321 H32C 109.5 . .
H32A C321 H32C 109.5 . .
H32B C321 H32C 109.5 . .
C34 C33 C32 122.6(3) . .
C34 C33 H33 118.7 . .
C32 C33 H33 118.7 . .
C33 C34 C35 119.4(3) . .
C33 C34 H34 120.3 . .
C35 C34 H34 120.3 . .
C36 C35 C34 119.7(3) . .
C36 C35 H35 120.1 . .
C34 C35 H35 120.1 . .
C35 C36 C31 121.3(3) . .
C35 C36 H36 119.4 . .
C31 C36 H36 119.4 . .

loop_
_geom_bond_atom_site_label_1
_geom_bond_atom_site_label_2
_geom_bond_distance
_geom_bond_site_symmetry_2
Ag N 2.313(5) 2_567
Ag P 2.423(2) .
Ag S 2.450(3) .
S C 1.654(4) .
C N 1.147(5) .
N Ag 2.313(5) 2_567
P C11 1.829(4) .
P C21 1.831(4) .
P C31 1.836(3) .
C11 C16 1.395(5) .
C11 C12 1.398(5) .
C12 C13 1.386(5) .
C12 C121 1.506(5) .
C121 H12A 0.9600 .
C121 H12B 0.9600 .
C121 H12C 0.9600 .
C13 C14 1.382(6) .
C13 H13 0.9300 .
C14 C15 1.363(6) .
C14 H14 0.9300 .
C15 C16 1.380(5) .
C15 H15 0.9300 .
C16 H16 0.9300 .
C21 C26 1.389(5) .
C21 C22 1.413(4) .
C22 C23 1.381(6) .
C22 C221 1.503(6) .
C221 H22A 0.9600 .
C221 H22B 0.9600 .
C221 H22C 0.9600 .
C23 C24 1.384(6) .
C23 H23 0.9300 .
C24 C25 1.378(6) .
C24 H24 0.9300 .
C25 C26 1.375(5) .
C25 H25 0.9300 .
C26 H26 0.9300 .
C31 C32 1.399(5) .
C31 C36 1.404(5) .
C32 C33 1.391(5) .
C32 C321 1.500(5) .
C321 H32A 0.9600 .
C321 H32B 0.9600 .
C321 H32C 0.9600 .
C33 C34 1.371(5) .
C33 H33 0.9300 .
C34 C35 1.384(5) .
C34 H34 0.9300 .
C35 C36 1.369(5) .
C35 H35 0.9300 .
C36 H36 0.9300 .

loop_
_geom_torsion_atom_site_label_1
_geom_torsion_atom_site_label_2
_geom_torsion_atom_site_label_3
_geom_torsion_atom_site_label_4
_geom_torsion
_geom_torsion_site_symmetry_1
_geom_torsion_site_symmetry_4
N Ag S C 0.51(16) 2_567 .
P Ag S C 168.14(13) . .
Ag S C N -163(9) . .
S C N Ag 163(9) . 2_567
N Ag P C11 -141.48(17) 2_567 .
S Ag P C11 51.55(17) . .
N Ag P C21 -20.86(15) 2_567 .
S Ag P C21 172.17(11) . .
N Ag P C31 95.76(17) 2_567 .
S Ag P C31 -71.21(16) . .
C21 P C11 C16 -3.8(3) . .
C31 P C11 C16 -112.6(3) . .
Ag P C11 C16 119.2(2) . .
C21 P C11 C12 179.3(2) . .
C31 P C11 C12 70.5(3) . .
Ag P C11 C12 -57.7(3) . .
C16 C11 C12 C13 -0.1(5) . .
P C11 C12 C13 176.8(3) . .
C16 C11 C12 C121 179.1(3) . .
P C11 C12 C121 -3.9(4) . .
C11 C12 C13 C14 -0.9(5) . .
C121 C12 C13 C14 179.8(3) . .
C12 C13 C14 C15 0.9(6) . .
C13 C14 C15 C16 0.1(6) . .
C14 C15 C16 C11 -1.2(5) . .
C12 C11 C16 C15 1.2(5) . .
P C11 C16 C15 -175.8(3) . .
C11 P C21 C26 -104.2(3) . .
C31 P C21 C26 4.8(3) . .
Ag P C21 C26 128.2(2) . .
C11 P C21 C22 79.1(3) . .
C31 P C21 C22 -171.8(2) . .
Ag P C21 C22 -48.4(3) . .
C26 C21 C22 C23 -1.8(5) . .
P C21 C22 C23 174.9(3) . .
C26 C21 C22 C221 176.9(3) . .
P C21 C22 C221 -6.5(4) . .
C21 C22 C23 C24 1.0(5) . .
C221 C22 C23 C24 -177.7(4) . .
C22 C23 C24 C25 0.2(6) . .
C23 C24 C25 C26 -0.6(6) . .
C24 C25 C26 C21 -0.2(5) . .
C22 C21 C26 C25 1.5(5) . .
P C21 C26 C25 -175.2(3) . .
C11 P C31 C32 -161.2(3) . .
C21 P C31 C32 88.7(3) . .
Ag P C31 C32 -31.5(3) . .
C11 P C31 C36 20.4(3) . .
C21 P C31 C36 -89.7(3) . .
Ag P C31 C36 150.1(2) . .
C36 C31 C32 C33 0.1(5) . .
P C31 C32 C33 -178.4(2) . .
C36 C31 C32 C321 179.8(3) . .
P C31 C32 C321 1.4(4) . .
C31 C32 C33 C34 0.2(5) . .
C321 C32 C33 C34 -179.5(4) . .
C32 C33 C34 C35 -0.7(6) . .
C33 C34 C35 C36 0.8(6) . .
C34 C35 C36 C31 -0.5(5) . .
C32 C31 C36 C35 0.1(5) . .
P C31 C36 C35 178.5(3) . .
